data_7153464
loop_
_publ_author_name
'Sakamoto, Masami'
'Yagishita, Fumitoshi'
'Ando, Masaru'
'Sasahara, Yuich'
'Kamataki, Norifumi'
'Ohta, Mai'
'Mino, Takashi'
'Kasashima, Yoshio'
'Fujita, Tsutomu'

_publ_section_title
;
 Generation and amplification of optical activity of axially chiral
 N-(1-naphthyl)-2(1H)-pyrimidinethione by crystallization.
;
_journal_issue 23
_journal_name_full 'Organic &amp; biomolecular chemistry'
_journal_page_first 5418
_journal_page_last 5422
_journal_paper_doi 10.1039/c0ob00262c
_journal_volume 8
_journal_year 2010
_chemical_formula_sum 'C16 H14 N2 O'
_chemical_formula_weight 250.29
_space_group_IT_number 14
_symmetry_cell_setting monoclinic
_symmetry_space_group_name_Hall '-P 2yn'
_symmetry_space_group_name_H-M 'P 1 21/n 1'
_atom_sites_solution_hydrogens geom
_atom_sites_solution_primary direct
_atom_sites_solution_secondary difmap
_audit_creation_method SHELXL-97
_cell_angle_alpha 90.00
_cell_angle_beta 103.4610(10)
_cell_angle_gamma 90.00
_cell_formula_units_Z 4
_cell_length_a 7.3179(6)
_cell_length_b 15.6561(13)
_cell_length_c 11.4483(10)
_cell_measurement_reflns_used 3700
_cell_measurement_temperature 173
_cell_measurement_theta_max 28.03
_cell_measurement_theta_min 2.60
_cell_volume 1275.60(19)
_computing_cell_refinement 'Bruker SMART'
_computing_data_collection 'Bruker SMART'
_computing_data_reduction 'Bruker SAINT'
_computing_molecular_graphics 'Bruker SHELXTL'
_computing_publication_material 'Bruker SHELXTL'
_computing_structure_refinement 'SHELXL-97 (Sheldrick, 1997)'
_computing_structure_solution 'SHELXS-97 (Sheldrick, 1990)'
_diffrn_ambient_temperature 173
_diffrn_detector_area_resol_mean 8.333
_diffrn_measured_fraction_theta_full 0.997
_diffrn_measured_fraction_theta_max 0.914
_diffrn_measurement_device_type 'APEX II CCD area detector'
_diffrn_measurement_method 'phi and omega scans'
_diffrn_radiation_monochromator graphite
_diffrn_radiation_source 'fine-focus sealed tube'
_diffrn_radiation_type MoK\a
_diffrn_radiation_wavelength 0.71073
_diffrn_reflns_av_R_equivalents 0.0179
_diffrn_reflns_av_sigmaI/netI 0.0218
_diffrn_reflns_limit_h_max 9
_diffrn_reflns_limit_h_min -8
_diffrn_reflns_limit_k_max 19
_diffrn_reflns_limit_k_min -18
_diffrn_reflns_limit_l_max 6
_diffrn_reflns_limit_l_min -15
_diffrn_reflns_number 7048
_diffrn_reflns_theta_full 25.00
_diffrn_reflns_theta_max 28.36
_diffrn_reflns_theta_min 2.24
_diffrn_standards_decay_% 0
_diffrn_standards_number 0
_exptl_absorpt_coefficient_mu 0.083
_exptl_absorpt_correction_T_max 0.9716
_exptl_absorpt_correction_T_min 0.9597
_exptl_absorpt_correction_type empirical
_exptl_absorpt_process_details 'SADABS Sheldrick 1996'
_exptl_crystal_density_diffrn 1.303
_exptl_crystal_density_method 'not measured'
_exptl_crystal_F_000 528
_exptl_crystal_size_max 0.50
_exptl_crystal_size_mid 0.40
_exptl_crystal_size_min 0.35
_refine_diff_density_max 0.325
_refine_diff_density_min -0.229
_refine_diff_density_rms 0.086
_refine_ls_extinction_method none
_refine_ls_goodness_of_fit_ref 1.017
_refine_ls_hydrogen_treatment constr
_refine_ls_matrix_type full
_refine_ls_number_parameters 174
_refine_ls_number_reflns 2913
_refine_ls_number_restraints 0
_refine_ls_restrained_S_all 1.017
_refine_ls_R_factor_all 0.0504
_refine_ls_R_factor_gt 0.0443
_refine_ls_shift/su_max 0.000
_refine_ls_shift/su_mean 0.000
_refine_ls_structure_factor_coef Fsqd
_refine_ls_weighting_details 'calc w=1/[\s^2^(Fo^2^)+(0.0689P)^2^+0.3948P] where P=(Fo^2^+2Fc^2^)/3'
_refine_ls_weighting_scheme calc
_refine_ls_wR_factor_gt 0.1196
_refine_ls_wR_factor_ref 0.1236
_reflns_number_gt 2519
_reflns_number_total 2913
_reflns_threshold_expression >2sigma(I)
_cod_data_source_file c0ob00262c.txt
_cod_data_source_block saka108_p21n
_cod_depositor_comments
;
The following automatic conversions were performed:

'_symmetry_cell_setting' value 'Monoclinic' changed to 'monoclinic'
according to /home/saulius/struct/CIF-dictionaries/cif_core.dic
dictionary named 'cif_core.dic' version 2.4.2 from 2011-04-26.

Automatic conversion script
Id: cif_fix_values 1891 2012-01-12 08:04:46Z andrius 
;
_cod_original_sg_symbol_H-M P2(1)/n
_cod_database_code 7153464

loop_
_symmetry_equiv_pos_as_xyz
'x, y, z'
'-x+1/2, y+1/2, -z+1/2'
'-x, -y, -z'
'x-1/2, -y-1/2, z-1/2'

loop_
_atom_site_label
_atom_site_type_symbol
_atom_site_fract_x
_atom_site_fract_y
_atom_site_fract_z
_atom_site_U_iso_or_equiv
_atom_site_adp_type
_atom_site_occupancy
_atom_site_symmetry_multiplicity
_atom_site_calc_flag
_atom_site_refinement_flags
C1 C 0.74305(16) 0.17470(8) 0.42837(11) 0.0248(3) Uani 1 1 d .
C2 C 0.41708(17) 0.12784(8) 0.36444(11) 0.0280(3) Uani 1 1 d .
C3 C 0.38723(17) 0.15769(9) 0.46989(12) 0.0311(3) Uani 1 1 d .
H3 H 0.2654 0.1556 0.4855 0.037 Uiso 1 1 calc R
C4 C 0.54003(18) 0.19179(9) 0.55587(12) 0.0295(3) Uani 1 1 d .
C5 C 0.26793(19) 0.08321(11) 0.27325(13) 0.0424(4) Uani 1 1 d .
H5A H 0.1501 0.0833 0.3000 0.064 Uiso 1 1 calc R
H5B H 0.3067 0.0242 0.2640 0.064 Uiso 1 1 calc R
H5C H 0.2493 0.1129 0.1960 0.064 Uiso 1 1 calc R
C6 C 0.5129(2) 0.21904(13) 0.67600(14) 0.0479(4) Uani 1 1 d .
H6A H 0.6357 0.2269 0.7315 0.072 Uiso 1 1 calc R
H6B H 0.4420 0.1751 0.7075 0.072 Uiso 1 1 calc R
H6C H 0.4431 0.2730 0.6676 0.072 Uiso 1 1 calc R
C7 C 0.63153(16) 0.11108(8) 0.22940(10) 0.0238(3) Uani 1 1 d .
C8 C 0.56624(17) 0.16013(8) 0.13010(11) 0.0280(3) Uani 1 1 d .
H8 H 0.4969 0.2106 0.1363 0.034 Uiso 1 1 calc R
C9 C 0.60072(18) 0.13669(9) 0.01838(11) 0.0306(3) Uani 1 1 d .
H9 H 0.5541 0.1709 -0.0506 0.037 Uiso 1 1 calc R
C10 C 0.70160(18) 0.06448(9) 0.00972(11) 0.0322(3) Uani 1 1 d .
H10 H 0.7250 0.0491 -0.0657 0.039 Uiso 1 1 calc R
C11 C 0.77239(16) 0.01183(8) 0.11187(11) 0.0260(3) Uani 1 1 d .
C12 C 0.87600(19) -0.06331(9) 0.10440(13) 0.0341(3) Uani 1 1 d .
H12 H 0.8989 -0.0800 0.0293 0.041 Uiso 1 1 calc R
C13 C 0.9435(2) -0.11217(9) 0.20353(14) 0.0375(3) Uani 1 1 d .
H13 H 1.0134 -0.1624 0.1972 0.045 Uiso 1 1 calc R
C14 C 0.91001(18) -0.08852(9) 0.31553(13) 0.0332(3) Uani 1 1 d .
H14 H 0.9585 -0.1228 0.3842 0.040 Uiso 1 1 calc R
C15 C 0.80889(17) -0.01698(8) 0.32660(12) 0.0287(3) Uani 1 1 d .
H15 H 0.7865 -0.0022 0.4025 0.034 Uiso 1 1 calc R
C16 C 0.73654(16) 0.03575(8) 0.22443(10) 0.0239(3) Uani 1 1 d .
N1 N 0.59299(13) 0.13675(7) 0.34290(9) 0.0240(2) Uani 1 1 d .
N2 N 0.70957(14) 0.20009(7) 0.53622(9) 0.0285(2) Uani 1 1 d .
O1 O 0.89650(12) 0.18232(6) 0.40414(8) 0.0322(2) Uani 1 1 d .

loop_
_atom_site_aniso_label
_atom_site_aniso_U_11
_atom_site_aniso_U_22
_atom_site_aniso_U_33
_atom_site_aniso_U_23
_atom_site_aniso_U_13
_atom_site_aniso_U_12
C1 0.0215(5) 0.0267(6) 0.0261(6) -0.0008(4) 0.0052(4) -0.0015(4)
C2 0.0217(6) 0.0330(6) 0.0302(6) -0.0047(5) 0.0078(5) -0.0041(5)
C3 0.0220(6) 0.0421(7) 0.0313(7) -0.0064(5) 0.0108(5) -0.0029(5)
C4 0.0266(6) 0.0350(7) 0.0277(6) -0.0050(5) 0.0078(5) 0.0008(5)
C5 0.0275(7) 0.0604(10) 0.0406(8) -0.0179(7) 0.0104(6) -0.0147(6)
C6 0.0358(8) 0.0760(12) 0.0340(8) -0.0213(8) 0.0123(6) -0.0058(7)
C7 0.0204(5) 0.0278(6) 0.0234(6) -0.0015(4) 0.0058(4) -0.0029(4)
C8 0.0250(6) 0.0299(6) 0.0281(6) 0.0014(5) 0.0043(5) 0.0003(5)
C9 0.0296(6) 0.0379(7) 0.0228(6) 0.0047(5) 0.0035(5) 0.0000(5)
C10 0.0306(6) 0.0431(8) 0.0236(6) -0.0038(5) 0.0075(5) -0.0029(5)
C11 0.0206(5) 0.0309(6) 0.0267(6) -0.0040(5) 0.0062(4) -0.0027(5)
C12 0.0307(6) 0.0361(7) 0.0373(7) -0.0091(5) 0.0117(5) 0.0005(5)
C13 0.0318(7) 0.0307(7) 0.0512(9) -0.0026(6) 0.0121(6) 0.0045(5)
C14 0.0298(6) 0.0300(7) 0.0397(7) 0.0074(5) 0.0076(5) 0.0021(5)
C15 0.0271(6) 0.0297(6) 0.0300(6) 0.0024(5) 0.0082(5) -0.0003(5)
C16 0.0199(5) 0.0266(6) 0.0262(6) -0.0019(4) 0.0072(4) -0.0041(4)
N1 0.0207(5) 0.0272(5) 0.0248(5) -0.0034(4) 0.0066(4) -0.0019(4)
N2 0.0248(5) 0.0341(6) 0.0262(5) -0.0050(4) 0.0053(4) -0.0016(4)
O1 0.0227(4) 0.0435(5) 0.0319(5) -0.0047(4) 0.0091(4) -0.0073(4)

loop_
_atom_type_symbol
_atom_type_description
_atom_type_scat_dispersion_real
_atom_type_scat_dispersion_imag
_atom_type_scat_source
C C 0.0033 0.0016 'International Tables Vol C Tables 4.2.6.8 and 6.1.1.4'
H H 0.0000 0.0000 'International Tables Vol C Tables 4.2.6.8 and 6.1.1.4'
N N 0.0061 0.0033 'International Tables Vol C Tables 4.2.6.8 and 6.1.1.4'
O O 0.0106 0.0060 'International Tables Vol C Tables 4.2.6.8 and 6.1.1.4'

loop_
_geom_angle_atom_site_label_1
_geom_angle_atom_site_label_2
_geom_angle_atom_site_label_3
_geom_angle
O1 C1 N2 122.77(11)
O1 C1 N1 119.21(11)
N2 C1 N1 118.02(10)
C3 C2 N1 118.42(11)
C3 C2 C5 122.58(11)
N1 C2 C5 118.97(11)
C2 C3 C4 118.99(11)
C2 C3 H3 120.5
C4 C3 H3 120.5
N2 C4 C3 122.87(11)
N2 C4 C6 117.42(11)
C3 C4 C6 119.70(12)
C2 C5 H5A 109.5
C2 C5 H5B 109.5
H5A C5 H5B 109.5
C2 C5 H5C 109.5
H5A C5 H5C 109.5
H5B C5 H5C 109.5
C4 C6 H6A 109.5
C4 C6 H6B 109.5
H6A C6 H6B 109.5
C4 C6 H6C 109.5
H6A C6 H6C 109.5
H6B C6 H6C 109.5
C8 C7 C16 121.60(11)
C8 C7 N1 119.21(11)
C16 C7 N1 119.20(10)
C7 C8 C9 120.55(12)
C7 C8 H8 119.7
C9 C8 H8 119.7
C10 C9 C8 119.70(12)
C10 C9 H9 120.1
C8 C9 H9 120.1
C9 C10 C11 121.20(11)
C9 C10 H10 119.4
C11 C10 H10 119.4
C12 C11 C16 119.23(12)
C12 C11 C10 121.96(12)
C16 C11 C10 118.81(11)
C13 C12 C11 120.84(13)
C13 C12 H12 119.6
C11 C12 H12 119.6
C12 C13 C14 120.28(13)
C12 C13 H13 119.9
C14 C13 H13 119.9
C15 C14 C13 120.86(13)
C15 C14 H14 119.6
C13 C14 H14 119.6
C14 C15 C16 120.25(12)
C14 C15 H15 119.9
C16 C15 H15 119.9
C7 C16 C11 118.14(11)
C7 C16 C15 123.32(11)
C11 C16 C15 118.54(11)
C2 N1 C1 121.72(10)
C2 N1 C7 121.28(10)
C1 N1 C7 116.95(9)
C4 N2 C1 119.83(11)

loop_
_geom_bond_atom_site_label_1
_geom_bond_atom_site_label_2
_geom_bond_distance
C1 O1 1.2236(15)
C1 N2 1.3724(16)
C1 N1 1.4199(15)
C2 C3 1.3588(18)
C2 N1 1.3730(15)
C2 C5 1.4963(17)
C3 C4 1.4113(18)
C3 H3 0.9500
C4 N2 1.3178(16)
C4 C6 1.4968(18)
C5 H5A 0.9800
C5 H5B 0.9800
C5 H5C 0.9800
C6 H6A 0.9800
C6 H6B 0.9800
C6 H6C 0.9800
C7 C8 1.3630(17)
C7 C16 1.4160(17)
C7 N1 1.4491(15)
C8 C9 1.4087(18)
C8 H8 0.9500
C9 C10 1.366(2)
C9 H9 0.9500
C10 C11 1.4260(18)
C10 H10 0.9500
C11 C12 1.4129(18)
C11 C16 1.4237(16)
C12 C13 1.362(2)
C12 H12 0.9500
C13 C14 1.410(2)
C13 H13 0.9500
C14 C15 1.3645(18)
C14 H14 0.9500
C15 C16 1.4289(17)
C15 H15 0.9500

loop_
_geom_torsion_atom_site_label_1
_geom_torsion_atom_site_label_2
_geom_torsion_atom_site_label_3
_geom_torsion_atom_site_label_4
_geom_torsion
N1 C2 C3 C4 -3.8(2)
C5 C2 C3 C4 174.06(14)
C2 C3 C4 N2 3.6(2)
C2 C3 C4 C6 -175.53(14)
C16 C7 C8 C9 0.44(18)
N1 C7 C8 C9 -179.74(11)
C7 C8 C9 C10 -0.46(19)
C8 C9 C10 C11 0.3(2)
C9 C10 C11 C12 179.62(12)
C9 C10 C11 C16 -0.10(19)
C16 C11 C12 C13 -0.83(19)
C10 C11 C12 C13 179.45(12)
C11 C12 C13 C14 0.3(2)
C12 C13 C14 C15 0.5(2)
C13 C14 C15 C16 -0.6(2)
C8 C7 C16 C11 -0.23(17)
N1 C7 C16 C11 179.94(10)
C8 C7 C16 C15 179.41(11)
N1 C7 C16 C15 -0.42(17)
C12 C11 C16 C7 -179.66(11)
C10 C11 C16 C7 0.06(17)
C12 C11 C16 C15 0.68(17)
C10 C11 C16 C15 -179.60(11)
C14 C15 C16 C7 -179.61(11)
C14 C15 C16 C11 0.02(18)
C3 C2 N1 C1 1.09(19)
C5 C2 N1 C1 -176.87(12)
C3 C2 N1 C7 -176.20(12)
C5 C2 N1 C7 5.84(19)
O1 C1 N1 C2 -178.92(12)
N2 C1 N1 C2 2.15(17)
O1 C1 N1 C7 -1.52(17)
N2 C1 N1 C7 179.55(11)
C8 C7 N1 C2 73.85(15)
C16 C7 N1 C2 -106.32(13)
C8 C7 N1 C1 -103.57(13)
C16 C7 N1 C1 76.26(14)
C3 C4 N2 C1 -0.2(2)
C6 C4 N2 C1 178.87(13)
O1 C1 N2 C4 178.58(12)
N1 C1 N2 C4 -2.53(18)
